data_2012157
loop_
_publ_author_name
'Mattheus, Christine C.'
'Dros, Anne B.'
'Baas, Jacob'
'Meetsma, Auke'
'Boer, Jan L. de'
'Palstra, Thomas T.M.'

_publ_section_title
;
 Polymorphism in pentacene
;
_journal_issue 8
_journal_name_full 'Acta Crystallographica Section C'
_journal_page_first 939
_journal_page_last 941
_journal_paper_doi 10.1107/S010827010100703X
_journal_volume 57
_journal_year 2001
_chemical_formula_moiety 'C22 H14'
_chemical_formula_sum 'C22 H14'
_chemical_formula_weight 278.35
_chemical_name_systematic
;
 pentacene
;
_space_group_IT_number 2
_symmetry_cell_setting triclinic
_symmetry_space_group_name_Hall '-P 1'
_symmetry_space_group_name_H-M 'P -1'
_cell_angle_alpha 76.475(4)
_cell_angle_beta 87.682(4)
_cell_angle_gamma 84.684(4)
_cell_formula_units_Z 2
_cell_length_a 6.2660(10)
_cell_length_b 7.7750(10)
_cell_length_c 14.5300(10)
_cell_measurement_reflns_used 23
_cell_measurement_temperature 293
_cell_measurement_theta_max 21.70
_cell_measurement_theta_min 17.92
_cell_volume 685.15(15)
_computing_cell_refinement 'SET4 (de Boer & Duisenberg, 1984)'
_computing_data_collection 'CAD4-UNIX Software (Enraf-Nonius, 1994)'
_computing_data_reduction 'HELENA (Spek, 1997)'
_computing_molecular_graphics 'PLUTO (Meetsma, 2000) and PLATON (Spek, 1994)'
_computing_publication_material 'PLATON (Spek, 1990)'
_computing_structure_refinement 'SHELXL97 (Sheldrick, 1997)'
_computing_structure_solution 'SHELXS97 (Sheldrick, 1997)'
_diffrn_ambient_temperature 293
_diffrn_measured_fraction_theta_full 1.0
_diffrn_measured_fraction_theta_max 1.0
_diffrn_measurement_device_type
;
     Enraf Nonius CAD-4F diffractometer
;
_diffrn_measurement_method \w/2\q
_diffrn_radiation_monochromator 'perpendicular mounted graphite'
_diffrn_radiation_source 'fine focus sealed Philips Mo tube '
_diffrn_radiation_type MoK\a
_diffrn_radiation_wavelength .71073
_diffrn_reflns_av_R_equivalents .0340
_diffrn_reflns_av_sigmaI/netI .1117
_diffrn_reflns_limit_h_max 6
_diffrn_reflns_limit_h_min -7
_diffrn_reflns_limit_k_max 9
_diffrn_reflns_limit_k_min -6
_diffrn_reflns_limit_l_max 17
_diffrn_reflns_limit_l_min -17
_diffrn_reflns_number 2856
_diffrn_reflns_reduction_process
;
 Intensity data were corrected for Lorentz and polarization  effects, scale
 variation, but not for absorption and reduced to F~o~^2^
;
_diffrn_reflns_theta_full 25.97
_diffrn_reflns_theta_max 25.97
_diffrn_reflns_theta_min 1.44
_diffrn_standards_decay_% 'no decay, variation 0.2'
_diffrn_standards_interval_time 180
_diffrn_standards_number 3
_exptl_absorpt_coefficient_mu .076
_exptl_absorpt_correction_type none
_exptl_crystal_colour violet
_exptl_crystal_density_diffrn 1.349
_exptl_crystal_density_method 'Not Measured'
_exptl_crystal_description needle-block
_exptl_crystal_F_000 292
_exptl_crystal_size_max .10
_exptl_crystal_size_mid .08
_exptl_crystal_size_min .08
_refine_diff_density_max .140
_refine_diff_density_min -.212
_refine_ls_extinction_method none
_refine_ls_goodness_of_fit_ref .943
_refine_ls_hydrogen_treatment constr
_refine_ls_matrix_type full
_refine_ls_number_parameters 199
_refine_ls_number_reflns 2684
_refine_ls_number_restraints 0
_refine_ls_restrained_S_all .943
_refine_ls_R_factor_all .2265
_refine_ls_R_factor_gt .0685
_refine_ls_shift/su_max <0.001
_refine_ls_shift/su_mean .000
_refine_ls_structure_factor_coef Fsqd
_refine_ls_weighting_details 'calc w=1/[\s^2^(Fo^2^)+(0.0608P)^2^] where P=(Fo^2^+2Fc^2^)/3'
_refine_ls_weighting_scheme calc
_refine_ls_wR_factor_ref .1785
_reflns_number_gt 843
_reflns_number_total 2684
_reflns_threshold_expression I>2\s(I)
_cod_data_source_file sk1477.cif
_cod_data_source_block Iat293K
_cod_depositor_comments
;
The following automatic conversions were performed:
'_symmetry_cell_setting' value 'Triclinic' changed to 'triclinic'
according to '/home/saulius/struct/CIF-dictionaries/cif_core.dic'
dictionary named 'cif_core.dic' version 2.4.1 from 2010-06-29.

Automatic conversion script
Id: cif_fix_enum 1527 2010-12-29 10:47:43Z saulius 

The following automatic conversions were performed:

'_symmetry_cell_setting' value 'Triclinic' changed to 'triclinic'
according to /home/saulius/struct/CIF-dictionaries/cif_core.dic
dictionary named 'cif_core.dic' version 2.4.1 from 2010-06-29.

Automatic conversion script
Id: cif_fix_values 1715 2011-07-08 13:25:40Z adriana 
;
_cod_database_code 2012157

loop_
_symmetry_equiv_pos_as_xyz
x,y,z
-x,-y,-z

loop_
_atom_site_aniso_label
_atom_site_aniso_U_11
_atom_site_aniso_U_22
_atom_site_aniso_U_33
_atom_site_aniso_U_12
_atom_site_aniso_U_13
_atom_site_aniso_U_23
C1 .028(4) .021(3) .046(3) .000(3) -.009(3) -.006(3)
C2 .027(3) .024(3) .038(3) -.003(3) -.003(3) -.008(2)
C3 .035(4) .037(4) .036(3) .004(3) -.011(3) -.014(3)
C4 .041(4) .030(3) .029(3) .000(3) -.009(3) -.014(3)
C5 .036(3) .044(3) .039(3) -.001(3) -.003(3) -.010(3)
C6 .048(4) .057(4) .041(4) -.007(3) -.006(3) -.003(3)
C7 .046(4) .065(4) .034(3) -.007(3) .000(3) -.010(3)
C8 .034(3) .045(4) .042(3) -.001(3) .003(3) -.017(3)
C9 .033(4) .024(3) .042(3) -.002(3) -.006(3) -.012(3)
C10 .024(3) .036(4) .042(3) .002(3) -.001(3) -.013(3)
C11 .027(3) .032(3) .035(3) .000(3) -.003(3) -.016(3)
C12 .024(3) .032(3) .039(3) .001(3) .000(3) -.014(3)
C13 .028(3) .020(3) .032(3) .002(2) .001(2) -.007(2)
C14 .034(4) .031(3) .032(3) -.001(3) -.013(3) -.009(3)
C15 .027(4) .039(4) .041(3) -.002(3) -.003(3) -.016(3)
C16 .033(3) .033(3) .050(3) -.008(3) .004(3) -.008(3)
C17 .051(4) .044(4) .041(3) -.009(3) .012(3) -.004(3)
C18 .046(4) .054(4) .042(3) -.006(3) -.002(3) -.012(3)
C19 .043(4) .036(3) .043(3) -.003(3) -.003(3) -.009(3)
C20 .048(4) .025(3) .027(3) .000(3) .003(3) -.006(2)
C21 .025(3) .039(4) .035(3) -.004(3) -.011(3) -.014(3)
C22 .022(3) .034(4) .040(3) -.001(3) -.009(3) -.015(3)

loop_
_atom_site_label
_atom_site_fract_x
_atom_site_fract_y
_atom_site_fract_z
_atom_site_U_iso_or_equiv
_atom_site_thermal_displace_type
_atom_site_occupancy
_atom_site_type_symbol
C1 .6994(8) .4035(6) .0149(3) .0319(19) Uani 1.000 C
C2 .5410(9) .3719(6) .0864(3) .0294(17) Uani 1.000 C
C3 .5776(8) .2470(6) .1736(3) .035(2) Uani 1.000 C
C4 .4200(9) .2212(7) .2443(3) .0321(19) Uani 1.000 C
C5 .4551(8) .0979(6) .3327(3) .0397(17) Uani 1.000 C
C6 .2986(9) .0764(7) .4009(4) .050(2) Uani 1.000 C
C7 .0967(9) .1741(7) .3851(4) .048(2) Uani 1.000 C
C8 .0548(8) .2913(6) .3020(3) .0394(19) Uani 1.000 C
C9 .2132(8) .3216(6) .2283(3) .0322(19) Uani 1.000 C
C10 .1755(8) .4436(6) .1432(3) .0336(19) Uani 1.000 C
C11 .6641(9) .5285(7) -.0709(3) .0301(17) Uani 1.000 C
C12 -.1814(8) -.0442(6) -.0408(3) .0309(17) Uani 1.000 C
C13 -.1548(8) -.0991(6) .0582(3) .0268(17) Uani 1.000 C
C14 -.3054(8) -.1986(6) .1172(3) .0318(19) Uani 1.000 C
C15 -.2797(8) -.2530(7) .2129(3) .035(2) Uani 1.000 C
C16 -.4310(8) -.3542(6) .2754(3) .0387(17) Uani 1.000 C
C17 -.4010(9) -.4079(7) .3704(4) .046(2) Uani 1.000 C
C18 -.2131(9) -.3636(7) .4114(4) .047(2) Uani 1.000 C
C19 -.0681(8) -.2681(6) .3564(3) .0407(19) Uani 1.000 C
C20 -.0957(9) -.2083(6) .2554(3) .0336(19) Uani 1.000 C
C21 .0555(8) -.1106(6) .1985(3) .0317(19) Uani 1.000 C
C22 -.0332(8) .0537(6) -.1004(3) .0308(19) Uani 1.000 C
H1 .83247 .33915 .02479 .0383 Uiso 1.000 H
H3 .70958 .18106 .18368 .0422 Uiso 1.000 H
H5 .58649 .03122 .34389 .0474 Uiso 1.000 H
H6 .32476 -.00351 .45863 .0595 Uiso 1.000 H
H7 -.00866 .15758 .43255 .0583 Uiso 1.000 H
H8 -.07976 .35329 .29283 .0471 Uiso 1.000 H
H10 .04263 .50821 .13324 .0400 Uiso 1.000 H
H12 -.30151 -.07431 -.06712 .0370 Uiso 1.000 H
H14 -.42529 -.22804 .09045 .0383 Uiso 1.000 H
H16 -.55280 -.38368 .25004 .0465 Uiso 1.000 H
H17 -.50152 -.47306 .40892 .0554 Uiso 1.000 H
H18 -.19243 -.40143 .47625 .0563 Uiso 1.000 H
H19 .05188 -.24014 .38370 .0488 Uiso 1.000 H
H21 .17444 -.08227 .22636 .0381 Uiso 1.000 H

loop_
_atom_type_symbol
_atom_type_description
_atom_type_scat_dispersion_real
_atom_type_scat_dispersion_imag
_atom_type_scat_source
H H .0000 .0000 'International Tables Vol C Tables 4.2.6.8 and 6.1.1.4'
C C .0033 .0016 'International Tables Vol C Tables 4.2.6.8 and 6.1.1.4'

loop_
_geom_angle_atom_site_label_1
_geom_angle_atom_site_label_2
_geom_angle_atom_site_label_3
_geom_angle_site_symmetry_1
_geom_angle_site_symmetry_3
_geom_angle
_geom_angle_publ_flag
C2 C1 C11 . . 122.3(5) no
C1 C2 C3 . . 122.3(5) no
C1 C2 C11 . 2_665 118.7(4) no
C3 C2 C11 . 2_665 119.0(4) no
C2 C3 C4 . . 121.2(5) no
C3 C4 C5 . . 121.9(5) no
C3 C4 C9 . . 119.5(4) no
C5 C4 C9 . . 118.5(4) no
C4 C5 C6 . . 120.7(5) no
C5 C6 C7 . . 120.7(5) no
C6 C7 C8 . . 120.8(5) no
C7 C8 C9 . . 121.1(5) no
C4 C9 C8 . . 118.1(4) no
C4 C9 C10 . . 119.7(4) no
C8 C9 C10 . . 122.2(5) no
C9 C10 C11 . 2_665 121.1(5) no
C1 C11 C2 . 2_665 119.0(4) no
C1 C11 C10 . 2_665 121.6(5) no
C2 C11 C10 2_665 2_665 119.4(4) no
C2 C1 H1 . . 118.82 no
C11 C1 H1 . . 118.87 no
C2 C3 H3 . . 119.38 no
C4 C3 H3 . . 119.37 no
C4 C5 H5 . . 119.67 no
C6 C5 H5 . . 119.65 no
C5 C6 H6 . . 119.63 no
C7 C6 H6 . . 119.64 no
C6 C7 H7 . . 119.57 no
C8 C7 H7 . . 119.61 no
C7 C8 H8 . . 119.41 no
C9 C8 H8 . . 119.49 no
C9 C10 H10 . . 119.47 no
C11 C10 H10 2_665 . 119.40 no
C13 C12 C22 . . 122.1(4) no
C12 C13 C14 . . 121.4(4) no
C12 C13 C22 . 2_555 119.6(4) no
C14 C13 C22 . 2_555 119.1(4) no
C13 C14 C15 . . 121.6(5) no
C14 C15 C16 . . 123.1(5) no
C14 C15 C20 . . 119.9(4) no
C16 C15 C20 . . 117.0(4) no
C15 C16 C17 . . 122.0(5) no
C16 C17 C18 . . 120.0(5) no
C17 C18 C19 . . 120.4(5) no
C18 C19 C20 . . 121.0(5) no
C15 C20 C19 . . 119.6(4) no
C15 C20 C21 . . 119.5(4) no
C19 C20 C21 . . 120.9(5) no
C20 C21 C22 . 2_555 121.7(4) no
C12 C22 C13 . 2_555 118.3(4) no
C12 C22 C21 . 2_555 123.5(4) no
C13 C22 C21 2_555 2_555 118.2(4) no
C13 C12 H12 . . 118.95 no
C22 C12 H12 . . 118.91 no
C13 C14 H14 . . 119.24 no
C15 C14 H14 . . 119.16 no
C15 C16 H16 . . 119.01 no
C17 C16 H16 . . 119.03 no
C16 C17 H17 . . 119.97 no
C18 C17 H17 . . 120.01 no
C17 C18 H18 . . 119.80 no
C19 C18 H18 . . 119.80 no
C18 C19 H19 . . 119.55 no
C20 C19 H19 . . 119.49 no
C20 C21 H21 . . 119.18 no
C22 C21 H21 2_555 . 119.12 no

loop_
_geom_bond_atom_site_label_1
_geom_bond_atom_site_label_2
_geom_bond_site_symmetry_1
_geom_bond_site_symmetry_2
_geom_bond_distance
_geom_bond_publ_flag
C1 C2 . . 1.403(7) no
C1 C11 . . 1.401(6) no
C2 C3 . . 1.417(6) no
C2 C11 . 2_665 1.435(8) no
C3 C4 . . 1.389(7) no
C4 C5 . . 1.423(6) no
C4 C9 . . 1.447(7) no
C5 C6 . . 1.359(7) no
C6 C7 . . 1.412(8) no
C7 C8 . . 1.351(7) no
C8 C9 . . 1.424(7) no
C9 C10 . . 1.385(6) no
C10 C11 . 2_665 1.417(7) no
C1 H1 . . .9300 no
C3 H3 . . .9297 no
C5 H5 . . .9302 no
C6 H6 . . .9300 no
C7 H7 . . .9301 no
C8 H8 . . .9299 no
C10 H10 . . .9299 no
C12 C13 . . 1.414(6) no
C12 C22 . . 1.396(7) no
C13 C14 . . 1.408(7) no
C13 C22 . 2_555 1.458(7) no
C14 C15 . . 1.367(6) no
C15 C16 . . 1.441(7) no
C15 C20 . . 1.437(7) no
C16 C17 . . 1.361(7) no
C17 C18 . . 1.445(8) no
C18 C19 . . 1.343(7) no
C19 C20 . . 1.444(6) no
C20 C21 . . 1.391(7) no
C21 C22 . 2_555 1.399(6) no
C12 H12 . . .9302 no
C14 H14 . . .9300 no
C16 H16 . . .9303 no
C17 H17 . . .9299 no
C18 H18 . . .9297 no
C19 H19 . . .9298 no
C21 H21 . . .9297 no

loop_
_geom_contact_atom_site_label_1
_geom_contact_atom_site_label_2
_geom_contact_distance
_geom_contact_site_symmetry_2
_geom_contact_publ_flag
C1 H10 3.0860 1_655 no
C1 H14 2.9627 2_555 no
C2 H12 2.9435 2_555 no
C3 H8 3.0973 1_655 no
C3 H12 2.9678 2_555 no
C4 H21 2.9992 . no
C5 H21 3.0218 . no
C6 H19 3.0876 . no
C7 H18 3.0825 2_556 no
C9 H16 2.9153 1_665 no
C10 H1 3.0848 1_455 no
C10 H16 2.9537 1_665 no
C11 H14 2.9614 2_555 no
C12 H1 2.9926 2_655 no
C12 H14 3.0883 2_455 no
C13 H1 3.0288 2_655 no
C14 H10 2.9796 1_545 no
C14 H12 3.0908 2_455 no
C15 H10 2.9979 1_545 no
C16 H8 2.9881 1_545 no
C16 H21 3.0918 1_455 no
C17 H8 2.9787 1_545 no
C19 H5 3.0057 1_455 no
C20 H5 3.0516 1_455 no
C21 H16 3.0874 1_655 no
C21 H3 2.9640 1_455 no
C22 H3 3.0094 2_655 no
H1 C10 3.0848 1_655 no
H1 H10 2.4588 2_665 no
H1 C13 3.0288 2_655 no
H1 H3 2.4775 . no
H1 C12 2.9926 2_655 no
H3 H1 2.4775 . no
H3 C21 2.9640 1_655 no
H3 H5 2.4746 . no
H3 C22 3.0094 2_655 no
H5 C19 3.0057 1_655 no
H5 C20 3.0516 1_655 no
H5 H3 2.4746 . no
H6 H6 2.5569 2_656 no
H8 C3 3.0973 1_455 no
H8 H10 2.4773 . no
H8 C16 2.9881 1_565 no
H8 C17 2.9787 1_565 no
H10 H1 2.4588 2_665 no
H10 C1 3.0860 1_455 no
H10 C14 2.9796 1_565 no
H10 C15 2.9979 1_565 no
H10 H8 2.4773 . no
H12 H14 2.4536 . no
H12 C2 2.9435 2_555 no
H12 C3 2.9678 2_555 no
H12 C14 3.0908 2_455 no
H12 H21 2.4865 2_555 no
H14 H12 2.4536 . no
H14 H16 2.4893 . no
H14 C1 2.9627 2_555 no
H14 C11 2.9614 2_555 no
H14 C12 3.0883 2_455 no
H16 C9 2.9153 1_445 no
H16 C10 2.9537 1_445 no
H16 C21 3.0874 1_455 no
H16 H14 2.4893 . no
H17 H17 2.5817 2_446 no
H17 H18 2.5962 2_446 no
H18 C7 3.0825 2_556 no
H18 H17 2.5962 2_446 no
H19 C6 3.0876 . no
H19 H21 2.4582 . no
H21 C4 2.9992 . no
H21 C5 3.0218 . no
H21 C16 3.0918 1_655 no
H21 H19 2.4582 . no
H21 H12 2.4865 2_555 no

loop_
_geom_torsion_atom_site_label_1
_geom_torsion_atom_site_label_2
_geom_torsion_atom_site_label_3
_geom_torsion_atom_site_label_4
_geom_torsion_site_symmetry_1
_geom_torsion_site_symmetry_3
_geom_torsion_site_symmetry_4
_geom_torsion
_geom_torsion_publ_flag
C11 C1 C2 C3 . . . -179.2(5) no
C11 C1 C2 C11 . . 2_665 -.1(7) no
C2 C1 C11 C2 . . 2_665 .1(8) no
C2 C1 C11 C10 . . 2_665 -178.7(5) no
C1 C2 C3 C4 . . . 178.4(5) no
C11 C2 C3 C4 2_665 . . -.8(7) no
C1 C2 C11 C10 . 2_665 . -178.8(5) no
C1 C2 C11 C1 . 2_665 2_665 .1(7) no
C3 C2 C11 C10 . 2_665 . .4(8) no
C3 C2 C11 C1 . 2_665 2_665 179.3(5) no
C2 C3 C4 C5 . . . -179.2(5) no
C2 C3 C4 C9 . . . 1.0(8) no
C3 C4 C5 C6 . . . 179.5(5) no
C9 C4 C5 C6 . . . -.7(8) no
C3 C4 C9 C8 . . . 179.7(5) no
C3 C4 C9 C10 . . . -.7(7) no
C5 C4 C9 C8 . . . -.2(7) no
C5 C4 C9 C10 . . . 179.4(5) no
C4 C5 C6 C7 . . . .9(8) no
C5 C6 C7 C8 . . . -.2(8) no
C6 C7 C8 C9 . . . -.8(8) no
C7 C8 C9 C4 . . . .9(7) no
C7 C8 C9 C10 . . . -178.7(5) no
C4 C9 C10 C11 . . 2_665 .4(8) no
C8 C9 C10 C11 . . 2_665 180.0(6) no
C9 C10 C11 C2 . 2_665 . -.2(7) no
C9 C10 C11 C1 . 2_665 2_665 -179.0(5) no
C22 C12 C13 C14 . . . -179.7(5) no
C22 C12 C13 C22 . . 2_555 -.3(7) no
C13 C12 C22 C13 . . 2_555 .3(7) no
C13 C12 C22 C21 . . 2_555 -179.7(5) no
C12 C13 C14 C15 . . . 179.6(5) no
C22 C13 C14 C15 2_555 . . .2(8) no
C12 C13 C22 C21 . 2_555 . -179.7(4) no
C12 C13 C22 C12 . 2_555 2_555 .3(7) no
C14 C13 C22 C21 . 2_555 . -.3(7) no
C14 C13 C22 C12 . 2_555 2_555 179.7(4) no
C13 C14 C15 C16 . . . 179.7(5) no
C13 C14 C15 C20 . . . .1(7) no
C14 C15 C16 C17 . . . 179.5(5) no
C20 C15 C16 C17 . . . -.9(8) no
C14 C15 C20 C19 . . . -179.2(5) no
C14 C15 C20 C21 . . . -.3(8) no
C16 C15 C20 C19 . . . 1.2(7) no
C16 C15 C20 C21 . . . -179.9(5) no
C15 C16 C17 C18 . . . .0(8) no
C16 C17 C18 C19 . . . .6(8) no
C17 C18 C19 C20 . . . -.3(8) no
C18 C19 C20 C15 . . . -.6(7) no
C18 C19 C20 C21 . . . -179.5(5) no
C15 C20 C21 C22 . . 2_555 .2(8) no
C19 C20 C21 C22 . . 2_555 179.1(5) no
C20 C21 C22 C13 . 2_555 . .1(7) no
C20 C21 C22 C12 . 2_555 2_555 -179.9(5) no
